data_1563194
loop_
_publ_author_name
'de Pedro, I.'
'Rojo, J.M.'
'Pizarro, J.L.'
'Rodr\'iguez Fern\'andez, J.'
'Arriortua, M.I.'
'Rojo, T.'

_publ_section_title
;
 Magnetostructural correlations in the antiferromagnetic Co2&#x2212;x
 Cux(OH)AsO4 (x=0 and 0.3) phases
;
_journal_issue 8
_journal_name_full 'Journal of Solid State Chemistry'
_journal_page_first 2075
_journal_page_last 2082
_journal_paper_doi 10.1016/j.jssc.2011.05.060
_journal_volume 184
_journal_year 2011
_chemical_formula_sum 'As Co1.7 Cu0.3 H O5'
_chemical_formula_weight 275.17
_space_group_IT_number 58
_space_group_name_Hall '-P 2 2n'
_space_group_name_H-M_alt 'P n n m'
_atom_sites_solution_hydrogens geom
_atom_sites_solution_primary direct
_atom_sites_solution_secondary difmap
_cell_angle_alpha 90
_cell_angle_beta 90
_cell_angle_gamma 90
_cell_formula_units_Z 4
_cell_length_a 8.3156(9)
_cell_length_b 8.5234(18)
_cell_length_c 6.0468(7)
_cell_measurement_temperature 293(2)
_cell_measurement_theta_max 31.8261
_cell_measurement_theta_min 3.3623
_cell_volume 428.58(11)
_computing_cell_refinement
;
        CrysAlis RED, Oxford Diffraction Ltd.,
        Version 1.171.24 beta (release 23.09.2004 CrysAlis171 .NET)
        (compiled Sep 23 2004,08:58:26)
;
_computing_data_collection
;
        CrysAlis CCD, Oxford Diffraction Ltd.,
        Version 1.171.24 beta (release 23.09.2004 CrysAlis171 .NET)
        (compiled Sep 23 2004,08:58:26)
;
_computing_data_reduction
;
        CrysAlis RED, Oxford Diffraction Ltd.,
        Version 1.171.24 beta (release 23.09.2004 CrysAlis171 .NET)
        (compiled Sep 23 2004,08:58:26)
;
_computing_structure_refinement 'SHELXL-97 (Sheldrick, 1997)'
_diffrn_ambient_temperature 293(2)
_diffrn_detector_area_resol_mean 8.3504
_diffrn_measured_fraction_theta_full 0.929
_diffrn_measured_fraction_theta_max 0.929
_diffrn_orient_matrix_UB_11 0.0313674515
_diffrn_orient_matrix_UB_12 -0.0263765475
_diffrn_orient_matrix_UB_13 -0.1025540882
_diffrn_orient_matrix_UB_21 0.0785722202
_diffrn_orient_matrix_UB_22 -0.000391154
_diffrn_orient_matrix_UB_23 0.0456503237
_diffrn_orient_matrix_UB_31 -0.0108680676
_diffrn_orient_matrix_UB_32 -0.0789259621
_diffrn_orient_matrix_UB_33 0.0340319536
_diffrn_radiation_monochromator graphite
_diffrn_radiation_type MoK\a
_diffrn_radiation_wavelength 0.71073
_diffrn_reflns_av_R_equivalents 0.0339
_diffrn_reflns_av_unetI/netI 0.0329
_diffrn_reflns_limit_h_max 11
_diffrn_reflns_limit_h_min -11
_diffrn_reflns_limit_k_max 9
_diffrn_reflns_limit_k_min -12
_diffrn_reflns_limit_l_max 8
_diffrn_reflns_limit_l_min -8
_diffrn_reflns_number 3955
_diffrn_reflns_theta_full 31.9
_diffrn_reflns_theta_max 31.9
_diffrn_reflns_theta_min 3.42
_exptl_absorpt_coefficient_mu 15.637
_exptl_absorpt_correction_T_max 0.50581
_exptl_absorpt_correction_T_min 0.21966
_exptl_absorpt_process_details
;
        CrysAlis RED, Oxford Diffraction Ltd.,
        Version 1.171.24 beta (release 23.09.2004 CrysAlis171 .NET)
        (compiled Sep 23 2004,08:58:26)
Analytical numeric absorption correction using a multifaceted crystal
        model based on expressions derived by R.C. Clark & J.S. Reid.
;
_exptl_crystal_density_diffrn 4.265
_exptl_crystal_density_method 'not measured'
_exptl_crystal_F_000 514
_exptl_crystal_size_max 0.06481
_exptl_crystal_size_mid 0.03549
_exptl_crystal_size_min 0.02415
_refine_diff_density_max 1.604
_refine_diff_density_min -1.08
_refine_diff_density_rms 0.19
_refine_ls_extinction_method none
_refine_ls_goodness_of_fit_ref 0.975
_refine_ls_hydrogen_treatment mixed
_refine_ls_matrix_type full
_refine_ls_number_parameters 52
_refine_ls_number_reflns 742
_refine_ls_number_restraints 3
_refine_ls_restrained_S_all 0.973
_refine_ls_R_factor_all 0.0445
_refine_ls_R_factor_gt 0.027
_refine_ls_shift/su_max 0.003
_refine_ls_shift/su_mean 0
_refine_ls_structure_factor_coef Fsqd
_refine_ls_weighting_details 'calc w=1/[\s^2^(Fo^2^)+(0.0300P)^2^+0.0000P] where P=(Fo^2^+2Fc^2^)/3'
_refine_ls_weighting_scheme calc
_refine_ls_wR_factor_gt 0.0514
_refine_ls_wR_factor_ref 0.0561
_reflns_number_gt 585
_reflns_number_total 742
_reflns_threshold_expression >2sigma(I)
_cod_data_source_file JSSC-2011-184-2075.cif
_cod_data_source_block cocu3absd
_cod_original_formula_sum 'H As Co1.70 Cu0.30 O5'
_cod_database_code 1563194

loop_
_space_group_symop_operation_xyz
'x, y, z'
'-x, -y, z'
'-x+1/2, y+1/2, -z+1/2'
'x+1/2, -y+1/2, -z+1/2'
'-x, -y, -z'
'x, y, -z'
'x-1/2, -y-1/2, z-1/2'
'-x-1/2, y-1/2, z-1/2'

loop_
_atom_site_label
_atom_site_type_symbol
_atom_site_fract_x
_atom_site_fract_y
_atom_site_fract_z
_atom_site_U_iso_or_equiv
_atom_site_adp_type
_atom_site_occupancy
_atom_site_symmetry_multiplicity
_atom_site_calc_flag
_atom_site_refinement_flags
_atom_site_disorder_assembly
_atom_site_disorder_group
Co1 Co 0 0 0.24741(10) 0.00984(15) Uani 0.982(7) 2 d SP . .
Cu1 Cu 0 0 0.24741(10) 0.00984(15) Uani 0.018(7) 2 d SP . .
Co2 Co 0.13323(7) 0.36566(7) 0 0.01160(15) Uani 0.788(8) 2 d SP . .
Cu2 Cu 0.13323(7) 0.36566(7) 0 0.01160(15) Uani 0.212(8) 2 d SP . .
As As 0.25302(5) 0.24533(5) 0.5 0.00795(12) Uani 1 2 d S . .
O1 O 0.0763(4) 0.1468(4) 0.5 0.0121(7) Uani 1 2 d S . .
O2H O 0.1086(4) 0.1288(4) 0 0.0104(6) Uani 1 2 d SD . .
O3 O 0.3964(4) 0.1062(4) 0.5 0.0187(8) Uani 1 2 d S . .
O4 O 0.2731(3) 0.3625(3) 0.2765(4) 0.0143(5) Uani 1 1 d . . .
H H 0.218(3) 0.096(8) 0 0.06(2) Uiso 1 2 d SD . .

loop_
_atom_site_aniso_label
_atom_site_aniso_U_11
_atom_site_aniso_U_22
_atom_site_aniso_U_33
_atom_site_aniso_U_23
_atom_site_aniso_U_13
_atom_site_aniso_U_12
Co1 0.0103(3) 0.0119(3) 0.0073(3) 0 0 -0.0012(2)
Cu1 0.0103(3) 0.0119(3) 0.0073(3) 0 0 -0.0012(2)
Co2 0.0105(3) 0.0111(3) 0.0132(3) 0 0 -0.0001(3)
Cu2 0.0105(3) 0.0111(3) 0.0132(3) 0 0 -0.0001(3)
As 0.0073(2) 0.0088(2) 0.0077(2) 0 0 -0.00083(16)
O1 0.0048(14) 0.0184(17) 0.0132(15) 0 0 -0.0022(13)
O2H 0.0116(15) 0.0093(14) 0.0104(14) 0 0 0.0022(13)
O3 0.0089(16) 0.0129(16) 0.034(2) 0 0 0.0003(13)
O4 0.0150(12) 0.0182(11) 0.0096(10) 0.0043(10) -0.0033(9) -0.0050(10)

loop_
_atom_type_symbol
_atom_type_description
_atom_type_scat_dispersion_real
_atom_type_scat_dispersion_imag
_atom_type_scat_source
Co Co 0.3494 0.9721 'International Tables Vol C Tables 4.2.6.8 and 6.1.1.4'
Cu Cu 0.3201 1.2651 'International Tables Vol C Tables 4.2.6.8 and 6.1.1.4'
As As 0.0499 2.0058 'International Tables Vol C Tables 4.2.6.8 and 6.1.1.4'
O O 0.0106 0.006 'International Tables Vol C Tables 4.2.6.8 and 6.1.1.4'
H H 0 0 'International Tables Vol C Tables 4.2.6.8 and 6.1.1.4'

loop_
_geom_angle_atom_site_label_1
_geom_angle_atom_site_label_2
_geom_angle_atom_site_label_3
_geom_angle
_geom_angle_site_symmetry_1
_geom_angle_site_symmetry_3
O2H Co1 O2H 87.08(13) 5 .
O2H Co1 O1 171.38(12) 5 .
O2H Co1 O1 94.54(9) . .
O2H Co1 O1 94.54(9) 5 5_556
O2H Co1 O1 171.38(12) . 5_556
O1 Co1 O1 85.12(13) . 5_556
O2H Co1 O4 92.51(10) 5 3_545
O2H Co1 O4 82.07(11) . 3_545
O1 Co1 O4 96.09(10) . 3_545
O1 Co1 O4 89.40(10) 5_556 3_545
O2H Co1 O4 82.07(11) 5 4_455
O2H Co1 O4 92.51(10) . 4_455
O1 Co1 O4 89.40(10) . 4_455
O1 Co1 O4 96.09(10) 5_556 4_455
O4 Co1 O4 172.55(12) 3_545 4_455
O2H Co1 Co1 43.54(6) 5 5
O2H Co1 Co1 43.54(6) . 5
O1 Co1 Co1 137.44(6) . 5
O1 Co1 Co1 137.44(6) 5_556 5
O4 Co1 Co1 86.28(6) 3_545 5
O4 Co1 Co1 86.28(6) 4_455 5
O2H Co1 Cu1 43.54(6) 5 5
O2H Co1 Cu1 43.54(6) . 5
O1 Co1 Cu1 137.44(6) . 5
O1 Co1 Cu1 137.44(6) 5_556 5
O4 Co1 Cu1 86.28(6) 3_545 5
O4 Co1 Cu1 86.28(6) 4_455 5
Co1 Co1 Cu1 0 5 5
O3 Co2 O2H 91.16(13) 7_565 .
O3 Co2 O4 124.63(7) 7_565 .
O2H Co2 O4 92.55(8) . .
O3 Co2 O4 124.63(7) 7_565 6
O2H Co2 O4 92.55(8) . 6
O4 Co2 O4 110.35(13) . 6
O3 Co2 O3 76.19(15) 7_565 3
O2H Co2 O3 167.36(12) . 3
O4 Co2 O3 94.66(9) . 3
O4 Co2 O3 94.66(9) 6 3
O3 As O4 110.31(10) . 6_556
O3 As O4 110.31(10) . .
O4 As O4 106.32(15) 6_556 .
O3 As O1 105.40(16) . .
O4 As O1 112.28(10) 6_556 .
O4 As O1 112.28(10) . .
As O1 Co1 124.40(10) . .
As O1 Cu1 124.40(10) . 5_556
Co1 O1 Cu1 94.88(13) . 5_556
As O1 Co1 124.40(10) . 5_556
Co1 O1 Co1 94.88(13) . 5_556
Cu1 O1 Co1 0 5_556 5_556
Co2 O2H Cu1 124.99(10) . 5
Co2 O2H Co1 124.99(10) . 5
Cu1 O2H Co1 0.00(2) 5 5
Co2 O2H Co1 124.99(10) . .
Cu1 O2H Co1 92.92(13) 5 .
Co1 O2H Co1 92.92(13) 5 .
As O3 Cu2 128.20(18) . 7_666
As O3 Co2 128.20(18) . 7_666
Cu2 O3 Co2 0.000(4) 7_666 7_666
As O3 Co2 128.00(18) . 3_545
Cu2 O3 Co2 103.81(15) 7_666 3_545
Co2 O3 Co2 103.81(15) 7_666 3_545
As O3 Cu2 128.00(18) . 3_545
Cu2 O3 Cu2 103.81(15) 7_666 3_545
Co2 O3 Cu2 103.81(15) 7_666 3_545
Co2 O3 Cu2 0.00(3) 3_545 3_545
As O4 Co2 127.47(12) . .
As O4 Cu1 116.55(11) . 3
Co2 O4 Cu1 115.07(10) . 3
As O4 Co1 116.55(11) . 3
Co2 O4 Co1 115.07(10) . 3
Cu1 O4 Co1 0.00(3) 3 3

loop_
_geom_bond_atom_site_label_1
_geom_bond_atom_site_label_2
_geom_bond_distance
_geom_bond_site_symmetry_2
Co1 O2H 2.064(2) 5
Co1 O2H 2.064(2) .
Co1 O1 2.074(2) .
Co1 O1 2.074(2) 5_556
Co1 O4 2.226(2) 3_545
Co1 O4 2.226(2) 4_455
Co1 Co1 2.9921(13) 5
Co1 Cu1 2.9921(13) 5
Co2 O3 1.984(3) 7_565
Co2 O2H 2.029(3) .
Co2 O4 2.037(2) .
Co2 O4 2.037(2) 6
Co2 O3 2.065(3) 3
As O3 1.682(3) .
As O4 1.689(2) 6_556
As O4 1.689(2) .
As O1 1.693(3) .
O1 Cu1 2.074(2) 5_556
O1 Co1 2.074(2) 5_556
O2H Cu1 2.064(2) 5
O2H Co1 2.064(2) 5
O3 Cu2 1.984(3) 7_666
O3 Co2 1.984(3) 7_666
O3 Co2 2.065(3) 3_545
O3 Cu2 2.065(3) 3_545
O4 Cu1 2.226(2) 3
O4 Co1 2.226(2) 3
